data_7123431
loop_
_publ_author_name
'Wang, Fei'
'Sikma, Eric'
'Duan, Zhiming'
'Sarma, Tridib'
'Lei, Chuanhu'
'Zhang, Zhan'
'Humphrey, Simon M.'
'Sessler, Jonathan L.'

_publ_section_title
;
 Shape-persistent pyrrole-based covalent organic cages: synthesis,
 structure and selective gas adsorption properties
;
_journal_name_full 'Chemical Communications'
_journal_paper_doi 10.1039/C9CC02490E
_journal_year 2019
_chemical_formula_sum 'C84 H84 N12'
_chemical_formula_weight 1261.63
_space_group_crystal_system trigonal
_space_group_IT_number 155
_space_group_name_Hall 'R 3 2"'
_space_group_name_H-M_alt 'R 3 2 :H'
_symmetry_space_group_name_Hall 'R 3 2"'
_symmetry_space_group_name_H-M 'R 3 2 :H'
_atom_sites_solution_hydrogens geom
_audit_creation_method SHELXL-2014/7
_audit_update_record
;
2019-03-20 deposited with the CCDC.    2019-04-09 downloaded from the CCDC.
;
_cell_angle_alpha 90
_cell_angle_beta 90
_cell_angle_gamma 120
_cell_formula_units_Z 6
_cell_length_a 16.3765(4)
_cell_length_b 16.3765(4)
_cell_length_c 61.2246(15)
_cell_measurement_reflns_used 11229
_cell_measurement_temperature 173(2)
_cell_measurement_theta_max 64.5300
_cell_measurement_theta_min 4.2440
_cell_volume 14220.0(6)
_computing_cell_refinement 'CrysAlisPro 1.171.39.32a (Rigaku OD, 2017)'
_computing_data_collection 'CrysAlisPro 1.171.39.32a (Rigaku OD, 2017)'
_computing_data_reduction 'CrysAlisPro 1.171.39.32a (Rigaku OD, 2017)'
_computing_molecular_graphics 'Bruker SHELXTL'
_computing_publication_material 'Bruker SHELXTL'
_computing_structure_refinement 'SHELXL-2014/7 (Sheldrick, 2014)'
_computing_structure_solution 'SHELXS-97 (Sheldrick, 1997)'
_diffrn_ambient_temperature 173(2)
_diffrn_measured_fraction_theta_full 0.999
_diffrn_measured_fraction_theta_max 0.974
_diffrn_measurement_device_type 'XtaLAB AFC12 (RINC): Kappa dual home/near'
_diffrn_measurement_method '\w scans'
_diffrn_radiation_type CuK\a
_diffrn_radiation_wavelength 1.54184
_diffrn_reflns_av_R_equivalents 0.0603
_diffrn_reflns_av_unetI/netI 0.0289
_diffrn_reflns_Laue_measured_fraction_full 0.999
_diffrn_reflns_Laue_measured_fraction_max 0.974
_diffrn_reflns_limit_h_max 20
_diffrn_reflns_limit_h_min -20
_diffrn_reflns_limit_k_max 12
_diffrn_reflns_limit_k_min -20
_diffrn_reflns_limit_l_max 76
_diffrn_reflns_limit_l_min -71
_diffrn_reflns_number 47303
_diffrn_reflns_point_group_measured_fraction_full 1.000
_diffrn_reflns_point_group_measured_fraction_max 0.973
_diffrn_reflns_theta_full 67.684
_diffrn_reflns_theta_max 76.320
_diffrn_reflns_theta_min 3.435
_diffrn_source 'fine-focus sealed X-ray tube'
_exptl_absorpt_coefficient_mu 0.409
_exptl_absorpt_correction_T_max 0.898
_exptl_absorpt_correction_T_min 0.874
_exptl_absorpt_correction_type multi-scan
_exptl_absorpt_process_details
;
CrysAlisPro 1.171.39.32a (Rigaku Oxford Diffraction, 2017)
Empirical absorption correction using spherical harmonics,
 implemented in SCALE3 ABSPACK scaling algorithm.
;
_exptl_crystal_colour colorless
_exptl_crystal_density_diffrn 0.884
_exptl_crystal_density_method 'not measured'
_exptl_crystal_description block
_exptl_crystal_F_000 4032
_exptl_crystal_size_max 0.340
_exptl_crystal_size_mid 0.290
_exptl_crystal_size_min 0.270
_refine_diff_density_max 0.301
_refine_diff_density_min -0.219
_refine_diff_density_rms 0.051
_refine_ls_abs_structure_details
;
 Refined as an inversion twin.
;
_refine_ls_abs_structure_Flack 0.0(11)
_refine_ls_extinction_method none
_refine_ls_goodness_of_fit_ref 0.991
_refine_ls_hydrogen_treatment constr
_refine_ls_matrix_type full
_refine_ls_number_parameters 294
_refine_ls_number_reflns 6410
_refine_ls_number_restraints 1
_refine_ls_restrained_S_all 0.992
_refine_ls_R_factor_all 0.1035
_refine_ls_R_factor_gt 0.0806
_refine_ls_shift/su_max 0.000
_refine_ls_shift/su_mean 0.000
_refine_ls_structure_factor_coef Fsqd
_refine_ls_weighting_details 'w=1/[\s^2^(Fo^2^)+(0.1000P)^2^+15.0000P] where P=(Fo^2^+2Fc^2^)/3'
_refine_ls_weighting_scheme calc
_refine_ls_wR_factor_gt 0.2201
_refine_ls_wR_factor_ref 0.2339
_reflns_Friedel_coverage 0.804
_reflns_Friedel_fraction_full 1.000
_reflns_Friedel_fraction_max 0.973
_reflns_number_gt 4133
_reflns_number_total 6410
_reflns_threshold_expression 'I > 2\s(I)'
_cod_data_source_file c9cc02490e2.cif
_cod_data_source_block exp_268_sq
_cod_original_cell_volume 14220.0(8)
_cod_database_code 7123431
_shelx_shelxl_version_number 2014/7
_shelx_space_group_comment
;
The symmetry employed for this shelxl refinement is uniquely defined
by the following loop, which should always be used as a source of
symmetry information in preference to the above space-group names.
They are only intended as comments.
;
_shelx_estimated_absorpt_t_min 0.874
_shelx_estimated_absorpt_t_max 0.898
_exptl_absorpt_special_details
;
Empirical correction (ABSPACK) includes:
- Absorption correction using spherical harmonics
- Frame scaling
;

loop_
_space_group_symop_operation_xyz
'x, y, z'
'-y, x-y, z'
'-x+y, -x, z'
'y, x, -z'
'x-y, -y, -z'
'-x, -x+y, -z'
'x+2/3, y+1/3, z+1/3'
'-y+2/3, x-y+1/3, z+1/3'
'-x+y+2/3, -x+1/3, z+1/3'
'y+2/3, x+1/3, -z+1/3'
'x-y+2/3, -y+1/3, -z+1/3'
'-x+2/3, -x+y+1/3, -z+1/3'
'x+1/3, y+2/3, z+2/3'
'-y+1/3, x-y+2/3, z+2/3'
'-x+y+1/3, -x+2/3, z+2/3'
'y+1/3, x+2/3, -z+2/3'
'x-y+1/3, -y+2/3, -z+2/3'
'-x+1/3, -x+y+2/3, -z+2/3'

loop_
_atom_site_label
_atom_site_type_symbol
_atom_site_fract_x
_atom_site_fract_y
_atom_site_fract_z
_atom_site_U_iso_or_equiv
_atom_site_adp_type
_atom_site_occupancy
_atom_site_site_symmetry_order
_atom_site_calc_flag
_atom_site_refinement_flags_posn
_atom_site_refinement_flags_adp
N1 N -0.0172(3) 0.2774(3) 0.22634(6) 0.0822(10) Uani 1 1 d . .
H1 H -0.0608 0.2174 0.2261 0.099 Uiso 1 1 calc R U
N2 N -0.0229(3) 0.2794(3) 0.28206(6) 0.0834(10) Uani 1 1 d . .
H2 H 0.0296 0.2771 0.2831 0.100 Uiso 1 1 calc R U
N3 N -0.0236(3) 0.1972(3) 0.18329(6) 0.0861(11) Uani 1 1 d . .
N4 N -0.0119(3) 0.2048(3) 0.32366(7) 0.0914(12) Uani 1 1 d . .
C1 C 0.0345(4) 0.2818(4) 0.18760(8) 0.0885(14) Uani 1 1 d . .
C2 C 0.0404(4) 0.3265(4) 0.20915(8) 0.0852(13) Uani 1 1 d . .
C3 C 0.0961(5) 0.4155(5) 0.21564(10) 0.115(2) Uani 1 1 d . .
C4 C 0.0726(5) 0.4229(4) 0.23786(9) 0.112(2) Uani 1 1 d . .
C5 C 0.0034(4) 0.3357(4) 0.24384(7) 0.0831(13) Uani 1 1 d . .
C6 C -0.0520(4) 0.3061(4) 0.26385(7) 0.0845(13) Uani 1 1 d . .
C7 C -0.1342(4) 0.3036(4) 0.26865(9) 0.0942(15) Uani 1 1 d . .
C8 C -0.1594(4) 0.2706(4) 0.29079(8) 0.0862(14) Uani 1 1 d . .
C9 C -0.0882(4) 0.2564(3) 0.29857(7) 0.0776(12) Uani 1 1 d . .
C10 C -0.0785(4) 0.2231(4) 0.31970(8) 0.0867(14) Uani 1 1 d . .
C11 C -0.0203(4) 0.1669(4) 0.16094(8) 0.0884(14) Uani 1 1 d . .
H11A H 0.0329 0.2189 0.1530 0.106 Uiso 1 1 calc R U
H11B H -0.0794 0.1515 0.1532 0.106 Uiso 1 1 calc R U
C12 C -0.0079(4) 0.0812(4) 0.16124(6) 0.0761(13) Uani 1 1 d . .
C13 C 0.0816(4) 0.0910(4) 0.16146(7) 0.0801(13) Uani 1 1 d . .
C14 C -0.0101(4) 0.1725(4) 0.34593(8) 0.0908(15) Uani 1 1 d . .
H14A H -0.0680 0.1605 0.3538 0.109 Uiso 1 1 calc R U
H14B H 0.0448 0.2224 0.3539 0.109 Uiso 1 1 calc R U
C15 C -0.0040(4) 0.0828(4) 0.34565(7) 0.0863(15) Uani 1 1 d . .
C16 C -0.0882(4) -0.0053(4) 0.34553(8) 0.0828(14) Uani 1 1 d . .
C17 C 0.1635(9) 0.4926(6) 0.20180(15) 0.185(5) Uani 1 1 d . .
H17A H 0.1326 0.4895 0.1877 0.222 Uiso 1 1 calc R U
H17B H 0.1788 0.5531 0.2088 0.222 Uiso 1 1 calc R U
C18 C 0.2443(16) 0.4933(16) 0.1978(2) 0.45(2) Uani 1 1 d . .
H18A H 0.2878 0.5514 0.1900 0.678 Uiso 1 1 calc R U
H18B H 0.2313 0.4387 0.1888 0.678 Uiso 1 1 calc R U
H18C H 0.2728 0.4904 0.2116 0.678 Uiso 1 1 calc R U
C19 C 0.1140(8) 0.5129(7) 0.25215(14) 0.183(5) Uani 1 1 d D .
H19A H 0.1198 0.5663 0.2434 0.219 Uiso 1 1 calc R U
H19B H 0.0711 0.5027 0.2645 0.219 Uiso 1 1 calc R U
C20 C 0.2076(18) 0.536(2) 0.2605(3) 0.381(15) Uani 1 1 d D .
C21 C -0.1913(6) 0.3272(7) 0.25366(13) 0.150(3) Uani 1 1 d . .
H21A H -0.2468 0.3189 0.2620 0.181 Uiso 1 1 calc R U
H21B H -0.1529 0.3952 0.2501 0.181 Uiso 1 1 calc R U
C22 C -0.2228(10) 0.2812(14) 0.23491(15) 0.279(10) Uani 1 1 d . .
H22A H -0.2331 0.2172 0.2365 0.418 Uiso 1 1 calc R U
H22B H -0.1763 0.3145 0.2234 0.418 Uiso 1 1 calc R U
H22C H -0.2824 0.2781 0.2310 0.418 Uiso 1 1 calc R U
C23 C -0.2463(5) 0.2501(5) 0.30263(9) 0.1056(17) Uani 1 1 d . .
H23A H -0.2677 0.2935 0.2974 0.127 Uiso 1 1 calc R U
H23B H -0.2315 0.2627 0.3184 0.127 Uiso 1 1 calc R U
C24 C -0.3261(5) 0.1497(6) 0.29993(13) 0.142(3) Uani 1 1 d . .
H24A H -0.3404 0.1360 0.2844 0.213 Uiso 1 1 calc R U
H24B H -0.3821 0.1419 0.3076 0.213 Uiso 1 1 calc R U
H24C H -0.3073 0.1063 0.3061 0.213 Uiso 1 1 calc R U
C25 C 0.1680(5) 0.1868(4) 0.16307(10) 0.1028(17) Uani 1 1 d . .
C26 C 0.2106(6) 0.2345(6) 0.14054(13) 0.149(3) Uani 1 1 d . .
C27 C -0.1840(5) -0.0121(5) 0.34434(11) 0.118(2) Uani 1 1 d . .
H27A H -0.1764 0.0456 0.3372 0.142 Uiso 1 1 calc R U
H27B H -0.2258 -0.0663 0.3349 0.142 Uiso 1 1 calc R U
C28 C -0.2311(8) -0.0237(9) 0.36594(16) 0.196(4) Uani 1 1 d . .
H28A H -0.2213 -0.0673 0.3750 0.293 Uiso 1 1 calc R U
H28B H -0.2988 -0.0490 0.3637 0.293 Uiso 1 1 calc R U
H28C H -0.2040 0.0377 0.3732 0.293 Uiso 1 1 calc R U

loop_
_atom_site_aniso_label
_atom_site_aniso_U_11
_atom_site_aniso_U_22
_atom_site_aniso_U_33
_atom_site_aniso_U_23
_atom_site_aniso_U_13
_atom_site_aniso_U_12
N1 0.097(3) 0.076(2) 0.076(2) -0.0010(19) 0.004(2) 0.045(2)
N2 0.089(3) 0.088(3) 0.079(2) -0.006(2) -0.005(2) 0.049(2)
N3 0.112(3) 0.088(3) 0.072(2) 0.000(2) 0.006(2) 0.060(3)
N4 0.114(3) 0.100(3) 0.077(3) 0.003(2) -0.001(2) 0.066(3)
C1 0.106(4) 0.099(4) 0.077(3) 0.009(3) 0.002(3) 0.064(3)
C2 0.097(4) 0.086(3) 0.072(3) 0.006(2) 0.006(2) 0.045(3)
C3 0.134(5) 0.099(4) 0.088(4) 0.002(3) 0.011(3) 0.042(4)
C4 0.130(5) 0.098(4) 0.084(3) -0.014(3) 0.013(3) 0.040(4)
C5 0.089(3) 0.089(3) 0.075(3) 0.000(2) 0.008(2) 0.047(3)
C6 0.099(4) 0.093(3) 0.070(3) 0.008(2) 0.003(2) 0.055(3)
C7 0.114(4) 0.113(4) 0.083(3) 0.003(3) -0.004(3) 0.078(4)
C8 0.102(4) 0.090(3) 0.084(3) -0.003(2) 0.006(3) 0.060(3)
C9 0.093(3) 0.080(3) 0.065(2) 0.000(2) 0.007(2) 0.047(3)
C10 0.113(4) 0.079(3) 0.075(3) -0.007(2) -0.003(3) 0.054(3)
C11 0.115(4) 0.085(3) 0.070(3) 0.009(2) 0.006(3) 0.054(3)
C12 0.098(4) 0.088(3) 0.046(2) -0.0020(19) -0.006(2) 0.050(3)
C13 0.088(3) 0.089(3) 0.058(3) -0.004(2) 0.000(2) 0.040(3)
C14 0.115(4) 0.091(3) 0.074(3) -0.004(2) -0.005(3) 0.057(3)
C15 0.102(4) 0.104(4) 0.057(3) -0.001(2) -0.005(2) 0.054(3)
C16 0.090(4) 0.097(4) 0.063(3) -0.001(2) -0.002(2) 0.048(3)
C17 0.223(11) 0.107(5) 0.120(6) 0.008(4) 0.066(7) 0.003(7)
C18 0.35(3) 0.39(3) 0.180(13) -0.001(15) 0.037(16) -0.15(2)
C19 0.205(10) 0.137(7) 0.119(6) -0.029(5) 0.027(6) 0.021(7)
C20 0.42(3) 0.53(4) 0.28(2) -0.18(2) -0.09(2) 0.30(3)
C21 0.148(6) 0.238(10) 0.119(5) 0.056(6) 0.022(5) 0.137(7)
C22 0.282(15) 0.61(3) 0.117(6) -0.056(11) -0.060(8) 0.35(2)
C23 0.120(5) 0.114(5) 0.105(4) 0.010(4) 0.023(4) 0.075(4)
C24 0.115(5) 0.138(6) 0.166(7) 0.029(5) 0.044(5) 0.059(5)
C25 0.111(4) 0.090(4) 0.091(4) 0.001(3) 0.015(3) 0.038(3)
C26 0.149(6) 0.133(6) 0.116(5) 0.035(4) 0.030(5) 0.033(5)
C27 0.113(5) 0.125(5) 0.115(5) -0.007(4) 0.006(4) 0.058(4)
C28 0.172(9) 0.244(13) 0.175(9) -0.039(8) -0.003(7) 0.107(9)

loop_
_atom_type_symbol
_atom_type_description
_atom_type_scat_dispersion_real
_atom_type_scat_dispersion_imag
_atom_type_scat_source
C C 0.0181 0.0091 'International Tables Vol C Tables 4.2.6.8 and 6.1.1.4'
H H 0.0000 0.0000 'International Tables Vol C Tables 4.2.6.8 and 6.1.1.4'
N N 0.0311 0.0180 'International Tables Vol C Tables 4.2.6.8 and 6.1.1.4'

loop_
_geom_angle_atom_site_label_1
_geom_angle_atom_site_label_2
_geom_angle_atom_site_label_3
_geom_angle
_geom_angle_site_symmetry_1
_geom_angle_site_symmetry_3
C5 N1 C2 109.6(4) . .
C5 N1 H1 125.2 . .
C2 N1 H1 125.2 . .
C6 N2 C9 109.7(4) . .
C6 N2 H2 125.1 . .
C9 N2 H2 125.1 . .
C1 N3 C11 115.7(4) . .
C10 N4 C14 115.4(5) . .
N3 C1 C2 123.8(5) . .
C3 C2 N1 107.7(5) . .
C3 C2 C1 130.0(5) . .
N1 C2 C1 122.3(5) . .
C2 C3 C4 108.0(5) . .
C2 C3 C17 125.3(6) . .
C4 C3 C17 126.5(7) . .
C5 C4 C3 106.5(5) . .
C5 C4 C19 126.0(6) . .
C3 C4 C19 127.4(6) . .
C4 C5 N1 108.1(4) . .
C4 C5 C6 129.2(5) . .
N1 C5 C6 122.3(5) . .
C7 C6 N2 108.2(4) . .
C7 C6 C5 129.4(5) . .
N2 C6 C5 122.3(5) . .
C6 C7 C8 108.0(4) . .
C6 C7 C21 126.8(5) . .
C8 C7 C21 125.2(5) . .
C9 C8 C7 106.2(4) . .
C9 C8 C23 126.1(5) . .
C7 C8 C23 127.6(5) . .
N2 C9 C8 107.8(4) . .
N2 C9 C10 122.9(5) . .
C8 C9 C10 129.3(5) . .
N4 C10 C9 121.4(5) . .
N3 C11 C12 110.3(4) . .
N3 C11 H11A 109.6 . .
C12 C11 H11A 109.6 . .
N3 C11 H11B 109.6 . .
C12 C11 H11B 109.6 . .
H11A C11 H11B 108.1 . .
C13 C12 C13 121.4(6) . 2
C13 C12 C11 120.9(5) . .
C13 C12 C11 117.7(5) 2 .
C12 C13 C12 118.6(6) . 3
C12 C13 C25 120.6(5) . .
C12 C13 C25 120.8(5) 3 .
N4 C14 C15 111.2(4) . .
N4 C14 H14A 109.4 . .
C15 C14 H14A 109.4 . .
N4 C14 H14B 109.4 . .
C15 C14 H14B 109.4 . .
H14A C14 H14B 108.0 . .
C16 C15 C16 120.9(6) 3 .
C16 C15 C14 120.1(6) 3 .
C16 C15 C14 119.0(5) . .
C15 C16 C15 119.1(6) 2 .
C15 C16 C27 119.5(6) 2 .
C15 C16 C27 121.3(6) . .
C18 C17 C3 115.4(15) . .
C18 C17 H17A 108.4 . .
C3 C17 H17A 108.4 . .
C18 C17 H17B 108.4 . .
C3 C17 H17B 108.4 . .
H17A C17 H17B 107.5 . .
C17 C18 H18A 109.5 . .
C17 C18 H18B 109.5 . .
H18A C18 H18B 109.5 . .
C17 C18 H18C 109.5 . .
H18A C18 H18C 109.5 . .
H18B C18 H18C 109.5 . .
C20 C19 C4 110.0(13) . .
C20 C19 H19A 109.7 . .
C4 C19 H19A 109.7 . .
C20 C19 H19B 109.7 . .
C4 C19 H19B 109.7 . .
H19A C19 H19B 108.2 . .
C22 C21 C7 120.1(9) . .
C22 C21 H21A 107.3 . .
C7 C21 H21A 107.3 . .
C22 C21 H21B 107.3 . .
C7 C21 H21B 107.3 . .
H21A C21 H21B 106.9 . .
C21 C22 H22A 109.5 . .
C21 C22 H22B 109.5 . .
H22A C22 H22B 109.5 . .
C21 C22 H22C 109.5 . .
H22A C22 H22C 109.5 . .
H22B C22 H22C 109.5 . .
C8 C23 C24 113.8(5) . .
C8 C23 H23A 108.8 . .
C24 C23 H23A 108.8 . .
C8 C23 H23B 108.8 . .
C24 C23 H23B 108.8 . .
H23A C23 H23B 107.7 . .
C23 C24 H24A 109.5 . .
C23 C24 H24B 109.5 . .
H24A C24 H24B 109.5 . .
C23 C24 H24C 109.5 . .
H24A C24 H24C 109.5 . .
H24B C24 H24C 109.5 . .
C13 C25 C26 114.6(5) . .
C28 C27 C16 114.6(7) . .
C28 C27 H27A 108.6 . .
C16 C27 H27A 108.6 . .
C28 C27 H27B 108.6 . .
C16 C27 H27B 108.6 . .
H27A C27 H27B 107.6 . .
C27 C28 H28A 109.5 . .
C27 C28 H28B 109.5 . .
H28A C28 H28B 109.5 . .
C27 C28 H28C 109.5 . .
H28A C28 H28C 109.5 . .
H28B C28 H28C 109.5 . .

loop_
_geom_bond_atom_site_label_1
_geom_bond_atom_site_label_2
_geom_bond_distance
_geom_bond_site_symmetry_2
N1 C5 1.360(6) .
N1 C2 1.374(6) .
N1 H1 0.8800 .
N2 C6 1.368(6) .
N2 C9 1.380(6) .
N2 H2 0.8800 .
N3 C1 1.255(7) .
N3 C11 1.466(6) .
N4 C10 1.291(7) .
N4 C14 1.468(6) .
C1 C2 1.489(7) .
C2 C3 1.335(8) .
C3 C4 1.435(8) .
C3 C17 1.462(10) .
C4 C5 1.356(8) .
C4 C19 1.549(10) .
C5 C6 1.456(7) .
C6 C7 1.359(7) .
C7 C8 1.441(7) .
C7 C21 1.492(8) .
C8 C9 1.384(7) .
C8 C23 1.478(7) .
C9 C10 1.444(7) .
C11 C12 1.515(7) .
C11 H11A 0.9900 .
C11 H11B 0.9900 .
C12 C13 1.393(7) .
C12 C13 1.426(7) 2
C13 C12 1.426(7) 3
C13 C25 1.502(8) .
C14 C15 1.520(8) .
C14 H14A 0.9900 .
C14 H14B 0.9900 .
C15 C16 1.382(7) 3
C15 C16 1.412(7) .
C16 C15 1.382(7) 2
C16 C27 1.518(9) .
C17 C18 1.34(3) .
C17 H17A 0.9900 .
C17 H17B 0.9900 .
C18 H18A 0.9800 .
C18 H18B 0.9800 .
C18 H18C 0.9800 .
C19 C20 1.476(18) .
C19 H19A 0.9900 .
C19 H19B 0.9900 .
C21 C22 1.328(13) .
C21 H21A 0.9900 .
C21 H21B 0.9900 .
C22 H22A 0.9800 .
C22 H22B 0.9800 .
C22 H22C 0.9800 .
C23 C24 1.512(10) .
C23 H23A 0.9900 .
C23 H23B 0.9900 .
C24 H24A 0.9800 .
C24 H24B 0.9800 .
C24 H24C 0.9800 .
C25 C26 1.566(9) .
C27 C28 1.495(11) .
C27 H27A 0.9900 .
C27 H27B 0.9900 .
C28 H28A 0.9800 .
C28 H28B 0.9800 .
C28 H28C 0.9800 .
